data_4101135
_journal_name_full 'Journal of the American Chemical Society'
_journal_paper_doi 10.1021/ja054144v
_journal_year 2006
_chemical_formula_sum 'C26 H22 O3'
_chemical_formula_weight 382.44
_space_group_IT_number 14
_symmetry_cell_setting monoclinic
_symmetry_space_group_name_Hall '-P 2yn'
_symmetry_space_group_name_H-M 'P 1 21/n 1'
_cell_angle_alpha 90.00
_cell_angle_beta 93.6610(10)
_cell_angle_gamma 90.00
_cell_formula_units_Z 4
_cell_length_a 5.5720(4)
_cell_length_b 15.1926(10)
_cell_length_c 23.0749(15)
_cell_measurement_temperature 173
_cell_volume 1949.4(2)
_diffrn_ambient_temperature 446(2)
_exptl_crystal_density_diffrn 1.303
_cod_depositor_comments
;
The following automatic conversions were performed:
'_symmetry_cell_setting' value 'Monoclinic' changed to 'monoclinic'
according to '/home/saulius/struct/CIF-dictionaries/cif_core.dic'
dictionary named 'cif_core.dic' version 2.4.1 from 2010-06-29.

Automatic conversion script
Id: cif_fix_enum 1527 2010-12-29 10:47:43Z saulius 
;
_cod_original_sg_symbol_H-M 'P 21/n'
_cod_database_code 4101135

loop_
_symmetry_equiv_pos_as_xyz
'x, y, z'
'-x+1/2, y+1/2, -z+1/2'
'-x, -y, -z'
'x-1/2, -y-1/2, z-1/2'

loop_
_atom_site_label
_atom_site_type_symbol
_atom_site_fract_x
_atom_site_fract_y
_atom_site_fract_z
_atom_site_U_iso_or_equiv
_atom_site_adp_type
_atom_site_occupancy
_atom_site_symmetry_multiplicity
_atom_site_calc_flag
_atom_site_refinement_flags
_atom_site_disorder_assembly
_atom_site_disorder_group
O1 O 0.6856(3) 0.45492(11) 0.22664(6) 0.0820(6) Uani 1 1 d . . .
O2 O 0.8366(3) 0.71848(11) 0.30235(8) 0.0787(5) Uani 1 1 d . . .
O3 O 0.8066(2) 0.58094(10) 0.26877(6) 0.0578(4) Uani 1 1 d . . .
C1 C 0.5199(3) 0.73659(10) 0.16334(6) 0.0281(3) Uani 1 1 d . . .
C2 C 0.6733(3) 0.81161(10) 0.14856(6) 0.0272(3) Uani 1 1 d . . .
H2A H 0.7738 0.8306 0.1798 0.033 Uiso 1 1 calc R . .
C3 C 0.7001(3) 0.85864(9) 0.09996(6) 0.0259(3) Uani 1 1 d . . .
C4 C 0.5588(3) 0.85030(10) 0.04188(6) 0.0307(4) Uani 1 1 d . . .
H4A H 0.6697 0.8572 0.0115 0.037 Uiso 1 1 calc R . .
H4B H 0.4451 0.8986 0.0383 0.037 Uiso 1 1 calc R . .
C5 C 0.4211(3) 0.76489(10) 0.03109(7) 0.0309(4) Uani 1 1 d . . .
H5A H 0.3031 0.7587 0.0600 0.037 Uiso 1 1 calc R . .
H5B H 0.3354 0.7674 -0.0068 0.037 Uiso 1 1 calc R . .
C6 C 0.5840(3) 0.68561(10) 0.03364(7) 0.0292(4) Uani 1 1 d . . .
C7 C 0.6032(3) 0.63605(10) 0.08206(7) 0.0323(4) Uani 1 1 d . . .
H7A H 0.6918 0.5843 0.0810 0.039 Uiso 1 1 calc R . .
C8 C 0.4943(3) 0.65811(10) 0.13615(6) 0.0311(4) Uani 1 1 d . . .
C9 C 0.3438(3) 0.58812(11) 0.16317(7) 0.0399(4) Uani 1 1 d . . .
H9A H 0.3695 0.5322 0.1442 0.048 Uiso 1 1 calc R . .
H9B H 0.1750 0.6032 0.1567 0.048 Uiso 1 1 calc R . .
C10 C 0.4051(3) 0.57811(11) 0.22888(7) 0.0364(4) Uani 1 1 d . . .
H10A H 0.2746 0.5469 0.2467 0.044 Uiso 1 1 calc R . .
C11 C 0.4509(3) 0.66593(11) 0.25953(7) 0.0330(4) Uani 1 1 d . . .
H11A H 0.3525 0.6695 0.2932 0.040 Uiso 1 1 calc R . .
C12 C 0.3994(3) 0.74602(11) 0.22032(7) 0.0343(4) Uani 1 1 d . . .
H12A H 0.2271 0.7521 0.2124 0.041 Uiso 1 1 calc R . .
H12B H 0.4581 0.7988 0.2402 0.041 Uiso 1 1 calc R . .
C13 C 0.6352(4) 0.52822(14) 0.23959(8) 0.0502(5) Uani 1 1 d . . .
C14 C 0.7111(4) 0.66327(14) 0.28006(8) 0.0469(5) Uani 1 1 d . . .
C15 C 0.8745(3) 0.93381(10) 0.10289(6) 0.0261(3) Uani 1 1 d . . .
C16 C 0.8253(3) 1.01307(11) 0.07381(7) 0.0345(4) Uani 1 1 d . . .
H16A H 0.6811 1.0195 0.0516 0.041 Uiso 1 1 calc R . .
C17 C 0.9879(3) 1.08234(11) 0.07747(7) 0.0390(4) Uani 1 1 d . . .
H17A H 0.9503 1.1349 0.0583 0.047 Uiso 1 1 calc R . .
C18 C 1.2046(3) 1.07410(11) 0.10928(7) 0.0347(4) Uani 1 1 d . . .
H18A H 1.3135 1.1205 0.1115 0.042 Uiso 1 1 calc R . .
C19 C 1.2580(3) 0.99571(10) 0.13794(7) 0.0327(4) Uani 1 1 d . . .
H19A H 1.4041 0.9893 0.1594 0.039 Uiso 1 1 calc R . .
C20 C 1.0950(3) 0.92682(10) 0.13481(7) 0.0293(4) Uani 1 1 d . . .
H20A H 1.1333 0.8747 0.1544 0.035 Uiso 1 1 calc R . .
C21 C 0.7218(3) 0.66406(10) -0.01767(6) 0.0292(4) Uani 1 1 d . . .
C22 C 0.6388(3) 0.68610(11) -0.07439(7) 0.0341(4) Uani 1 1 d . . .
H22A H 0.4933 0.7157 -0.0806 0.041 Uiso 1 1 calc R . .
C23 C 0.7702(4) 0.66439(12) -0.12143(8) 0.0424(4) Uani 1 1 d . . .
H23A H 0.7110 0.6788 -0.1588 0.051 Uiso 1 1 calc R . .
C24 C 0.9882(4) 0.62154(12) -0.11312(8) 0.0450(5) Uani 1 1 d . . .
H24A H 1.0768 0.6077 -0.1447 0.054 Uiso 1 1 calc R . .
C25 C 1.0737(3) 0.59945(11) -0.05750(8) 0.0417(4) Uani 1 1 d . . .
H25A H 1.2198 0.5701 -0.0517 0.050 Uiso 1 1 calc R . .
C26 C 0.9430(3) 0.62080(11) -0.01043(8) 0.0365(4) Uani 1 1 d . . .
H26A H 1.0036 0.6060 0.0268 0.044 Uiso 1 1 calc R . .

loop_
_atom_site_aniso_label
_atom_site_aniso_U_11
_atom_site_aniso_U_22
_atom_site_aniso_U_33
_atom_site_aniso_U_23
_atom_site_aniso_U_13
_atom_site_aniso_U_12
O1 0.1323(16) 0.0647(10) 0.0503(9) 0.0028(8) 0.0161(9) 0.0528(11)
O2 0.0717(11) 0.0785(12) 0.0816(12) 0.0142(9) -0.0293(9) -0.0199(10)
O3 0.0470(8) 0.0736(10) 0.0530(8) 0.0172(7) 0.0039(7) 0.0239(8)
C1 0.0307(8) 0.0324(9) 0.0214(7) 0.0056(6) 0.0028(6) 0.0036(7)
C2 0.0280(8) 0.0296(8) 0.0237(8) 0.0010(6) 0.0007(6) 0.0030(7)
C3 0.0276(8) 0.0243(8) 0.0261(8) 0.0005(6) 0.0035(6) 0.0044(6)
C4 0.0359(9) 0.0318(9) 0.0244(8) 0.0056(6) 0.0020(7) 0.0040(7)
C5 0.0313(9) 0.0374(9) 0.0236(8) 0.0011(7) -0.0003(6) -0.0002(7)
C6 0.0313(9) 0.0293(9) 0.0268(8) -0.0031(6) -0.0003(6) -0.0045(7)
C7 0.0392(9) 0.0275(8) 0.0301(9) -0.0005(7) 0.0009(7) -0.0001(7)
C8 0.0357(9) 0.0329(9) 0.0243(8) 0.0056(7) 0.0000(7) -0.0021(7)
C9 0.0449(11) 0.0381(10) 0.0367(10) 0.0060(8) 0.0023(8) -0.0091(8)
C10 0.0418(10) 0.0353(9) 0.0335(9) 0.0094(7) 0.0131(7) -0.0007(8)
C11 0.0360(9) 0.0372(9) 0.0267(8) 0.0081(7) 0.0106(7) 0.0058(7)
C12 0.0379(10) 0.0362(10) 0.0298(9) 0.0074(7) 0.0104(7) 0.0060(8)
C13 0.0711(15) 0.0522(13) 0.0289(10) 0.0107(9) 0.0148(9) 0.0212(11)
C14 0.0473(12) 0.0543(13) 0.0386(10) 0.0163(9) -0.0008(9) 0.0019(10)
C15 0.0309(8) 0.0265(8) 0.0216(7) 0.0004(6) 0.0076(6) 0.0029(7)
C16 0.0346(9) 0.0355(9) 0.0337(9) 0.0106(7) 0.0044(7) 0.0028(8)
C17 0.0473(11) 0.0314(9) 0.0392(10) 0.0109(8) 0.0108(8) 0.0025(8)
C18 0.0406(10) 0.0299(9) 0.0350(9) -0.0046(7) 0.0130(8) -0.0051(8)
C19 0.0321(9) 0.0358(9) 0.0307(8) -0.0067(7) 0.0047(7) -0.0002(8)
C20 0.0322(9) 0.0272(8) 0.0287(8) 0.0012(6) 0.0026(7) 0.0042(7)
C21 0.0333(9) 0.0266(8) 0.0278(8) -0.0029(6) 0.0031(7) -0.0076(7)
C22 0.0387(10) 0.0338(9) 0.0302(9) -0.0002(7) 0.0050(7) -0.0066(8)
C23 0.0534(12) 0.0439(10) 0.0307(9) -0.0004(8) 0.0095(8) -0.0108(9)
C24 0.0550(12) 0.0395(11) 0.0429(11) -0.0103(8) 0.0229(9) -0.0106(9)
C25 0.0383(10) 0.0356(10) 0.0525(12) -0.0060(8) 0.0127(9) -0.0037(8)
C26 0.0370(10) 0.0339(9) 0.0385(10) -0.0007(7) 0.0025(8) -0.0039(8)

loop_
_geom_bond_atom_site_label_1
_geom_bond_atom_site_label_2
_geom_bond_distance
_geom_bond_site_symmetry_2
_geom_bond_publ_flag
O1 C13 1.191(2) . ?
O2 C14 1.188(2) . ?
O3 C13 1.387(3) . ?
O3 C14 1.390(2) . ?
C1 C8 1.351(2) . ?
C1 C2 1.478(2) . ?
C1 C12 1.521(2) . ?
C2 C3 1.346(2) . ?
C3 C15 1.498(2) . ?
C3 C4 1.516(2) . ?
C4 C5 1.520(2) . ?
C5 C6 1.507(2) . ?
C6 C7 1.346(2) . ?
C6 C21 1.488(2) . ?
C7 C8 1.461(2) . ?
C8 C9 1.513(2) . ?
C9 C10 1.540(2) . ?
C10 C13 1.496(3) . ?
C10 C11 1.524(2) . ?
C11 C14 1.497(2) . ?
C11 C12 1.532(2) . ?
C15 C20 1.396(2) . ?
C15 C16 1.397(2) . ?
C16 C17 1.388(2) . ?
C17 C18 1.378(2) . ?
C18 C19 1.385(2) . ?
C19 C20 1.385(2) . ?
C21 C26 1.397(2) . ?
C21 C22 1.400(2) . ?
C22 C23 1.387(2) . ?
C23 C24 1.381(3) . ?
C24 C25 1.381(3) . ?
C25 C26 1.385(2) . ?
